data_4106012
loop_
_publ_author_name
'Tardito, Saverio'
'Bassanetti, Irene'
'Bignardi, Chiara'
'Elviri, Lisa'
'Tegoni, Matteo'
'Mucchino, Claudio'
'Bussolati, Ovidio'
'Franchi-Gazzola, Renata'
'Marchi\`o, Luciano'

_publ_section_title
;
 Copper Binding Agents Acting as Copper Ionophores Lead to Caspase
 Inhibition and Paraptotic Cell Death in Human Cancer Cells
;
_journal_coden_ASTM JACSAT
_journal_issue 16
_journal_name_full 'Journal of the American Chemical Society'
_journal_page_first 6235
_journal_page_last 6242
_journal_paper_doi 10.1021/ja109413c
_journal_volume 133
_journal_year 2011
_chemical_formula_moiety 'C32 H46 Cl4 Cu2 N6 O2 S2, C H4 O'
_chemical_formula_sum 'C33 H50 Cl4 Cu2 N6 O3 S2'
_chemical_formula_weight 911.79
_space_group_IT_number 2
_symmetry_cell_setting triclinic
_symmetry_space_group_name_Hall '-P 1'
_symmetry_space_group_name_H-M 'P -1'
_atom_sites_solution_hydrogens geom
_atom_sites_solution_primary direct
_atom_sites_solution_secondary difmap
_audit_creation_method SHELXL-97
_cell_angle_alpha 100.153(6)
_cell_angle_beta 108.798(6)
_cell_angle_gamma 109.823(6)
_cell_formula_units_Z 1
_cell_length_a 9.371(3)
_cell_length_b 10.681(4)
_cell_length_c 12.106(4)
_cell_measurement_reflns_used 7617
_cell_measurement_temperature 293(2)
_cell_measurement_theta_max 26.25
_cell_measurement_theta_min 1.88
_cell_volume 1022.1(6)
_computing_cell_refinement Saint
_computing_data_collection Smart
_computing_data_reduction Saint
_computing_structure_refinement 'SHELXL-97 (Sheldrick, 1997)'
_computing_structure_solution Sir97
_diffrn_ambient_temperature 293(2)
_diffrn_measured_fraction_theta_full 0.996
_diffrn_measured_fraction_theta_max 0.996
_diffrn_measurement_device_type 'Bruker Smart ApexII CCD'
_diffrn_measurement_method 'Theta & omega scan'
_diffrn_radiation_monochromator graphite
_diffrn_radiation_source 'fine-focus sealed tube'
_diffrn_radiation_type MoK\a
_diffrn_radiation_wavelength 0.71073
_diffrn_reflns_av_R_equivalents 0.0450
_diffrn_reflns_av_sigmaI/netI 0.0495
_diffrn_reflns_limit_h_max 11
_diffrn_reflns_limit_h_min -11
_diffrn_reflns_limit_k_max 13
_diffrn_reflns_limit_k_min -13
_diffrn_reflns_limit_l_max 15
_diffrn_reflns_limit_l_min -15
_diffrn_reflns_number 12479
_diffrn_reflns_theta_full 26.25
_diffrn_reflns_theta_max 26.25
_diffrn_reflns_theta_min 1.88
_diffrn_standards_decay_% none
_exptl_absorpt_coefficient_mu 1.444
_exptl_absorpt_correction_T_max 1.000
_exptl_absorpt_correction_T_min 0.787
_exptl_absorpt_correction_type multi-scan
_exptl_absorpt_process_details SADABS
_exptl_crystal_colour blue
_exptl_crystal_density_diffrn 1.481
_exptl_crystal_description block
_exptl_crystal_F_000 472
_exptl_crystal_size_max 0.32
_exptl_crystal_size_mid 0.27
_exptl_crystal_size_min 0.07
_refine_diff_density_max 0.324
_refine_diff_density_min -0.267
_refine_diff_density_rms 0.063
_refine_ls_extinction_method none
_refine_ls_goodness_of_fit_ref 1.018
_refine_ls_hydrogen_treatment constr
_refine_ls_matrix_type full
_refine_ls_number_parameters 243
_refine_ls_number_reflns 4123
_refine_ls_number_restraints 1
_refine_ls_restrained_S_all 1.019
_refine_ls_R_factor_all 0.0620
_refine_ls_R_factor_gt 0.0402
_refine_ls_shift/su_max 0.000
_refine_ls_shift/su_mean 0.000
_refine_ls_structure_factor_coef Fsqd
_refine_ls_weighting_details 'calc w=1/[\s^2^(Fo^2^)+(0.0445P)^2^+0.2359P] where P=(Fo^2^+2Fc^2^)/3'
_refine_ls_weighting_scheme calc
_refine_ls_wR_factor_gt 0.0918
_refine_ls_wR_factor_ref 0.1023
_reflns_number_gt 2949
_reflns_number_total 4123
_reflns_threshold_expression >2sigma(I)
_cod_data_source_file ja109413c_si_008.cif
_cod_data_source_block ib152
_cod_depositor_comments
;
 Updated bibliographic information.

 Antanas Vaitkus,
 2019-10-11
;
_cod_database_code 4106012

loop_
_symmetry_equiv_pos_as_xyz
'x, y, z'
'-x, -y, -z'

loop_
_atom_site_label
_atom_site_type_symbol
_atom_site_fract_x
_atom_site_fract_y
_atom_site_fract_z
_atom_site_U_iso_or_equiv
_atom_site_adp_type
_atom_site_occupancy
_atom_site_symmetry_multiplicity
_atom_site_calc_flag
_atom_site_refinement_flags
_atom_site_disorder_assembly
_atom_site_disorder_group
Cu Cu 0.33120(5) 0.05228(4) 0.41886(3) 0.03948(14) Uani 1 1 d . . .
Cl2 Cl 0.33016(10) -0.12545(8) 0.49817(8) 0.0488(2) Uani 1 1 d . . .
Cl1 Cl 0.20472(13) -0.09695(10) 0.22329(8) 0.0665(3) Uani 1 1 d . . .
S12 S -0.13920(12) 0.12924(12) 0.22275(9) 0.0664(3) Uani 1 1 d . . .
N11 N 0.2642(3) 0.2954(2) 0.3885(2) 0.0371(6) Uani 1 1 d . . .
N21 N 0.3399(3) 0.2151(3) 0.3577(2) 0.0402(6) Uani 1 1 d . . .
O13 O 0.3208(4) 0.3771(3) 0.8901(2) 0.0725(8) Uani 1 1 d . . .
N13 N 0.3334(3) 0.1685(2) 0.5750(2) 0.0389(6) Uani 1 1 d . . .
C23 C 0.2263(4) 0.3063(3) 0.6743(3) 0.0417(7) Uani 1 1 d . . .
C12 C 0.1477(4) 0.2474(3) 0.4443(3) 0.0405(7) Uani 1 1 d . . .
H12 H 0.1080 0.3202 0.4582 0.049 Uiso 1 1 calc R . .
C31 C 0.3021(4) 0.4097(3) 0.3517(3) 0.0460(8) Uani 1 1 d . . .
C33 C 0.3233(4) 0.3035(3) 0.7876(3) 0.0467(8) Uani 1 1 d . . .
C13 C 0.2386(4) 0.2407(3) 0.5700(3) 0.0371(7) Uani 1 1 d . . .
C43 C 0.4288(4) 0.2371(4) 0.7956(3) 0.0503(8) Uani 1 1 d . . .
C11 C 0.4252(4) 0.2799(4) 0.2986(3) 0.0487(8) Uani 1 1 d . . .
C22 C -0.0065(4) 0.1117(3) 0.3587(3) 0.0478(8) Uani 1 1 d . . .
H22A H -0.0711 0.0786 0.4046 0.057 Uiso 1 1 calc R . .
H22B H 0.0296 0.0407 0.3337 0.057 Uiso 1 1 calc R . .
C53 C 0.4272(4) 0.1700(3) 0.6863(3) 0.0464(8) Uani 1 1 d . . .
H53 H 0.4951 0.1231 0.6900 0.056 Uiso 1 1 calc R . .
C51 C 0.2350(6) 0.5163(4) 0.3713(4) 0.0714(12) Uani 1 1 d . . .
H51A H 0.1157 0.4719 0.3296 0.107 Uiso 1 1 calc R . .
H51B H 0.2787 0.5892 0.3389 0.107 Uiso 1 1 calc R . .
H51C H 0.2674 0.5563 0.4578 0.107 Uiso 1 1 calc R . .
C41 C 0.5223(5) 0.2217(5) 0.2469(4) 0.0747(13) Uani 1 1 d . . .
H41A H 0.6220 0.2347 0.3128 0.112 Uiso 1 1 calc R . .
H41B H 0.5511 0.2697 0.1919 0.112 Uiso 1 1 calc R . .
H41C H 0.4563 0.1233 0.2027 0.112 Uiso 1 1 calc R . .
C63 C 0.1168(5) 0.3838(4) 0.6694(4) 0.0627(10) Uani 1 1 d . . .
H63A H 0.1686 0.4727 0.6590 0.094 Uiso 1 1 calc R . .
H63B H 0.1021 0.3991 0.7448 0.094 Uiso 1 1 calc R . .
H63C H 0.0103 0.3288 0.6014 0.094 Uiso 1 1 calc R . .
C21 C 0.4045(4) 0.4021(4) 0.2951(3) 0.0547(9) Uani 1 1 d . . .
H21 H 0.4518 0.4668 0.2604 0.066 Uiso 1 1 calc R . .
C83 C 0.5439(5) 0.2365(5) 0.9158(3) 0.0712(11) Uani 1 1 d . . .
H83A H 0.4825 0.1654 0.9425 0.107 Uiso 1 1 calc R . .
H83B H 0.5906 0.3267 0.9770 0.107 Uiso 1 1 calc R . .
H83C H 0.6319 0.2170 0.9044 0.107 Uiso 1 1 calc R . .
C32 C -0.0405(5) 0.1149(5) 0.1188(4) 0.0734(12) Uani 1 1 d . . .
H32A H 0.0534 0.2024 0.1411 0.110 Uiso 1 1 calc R . .
H32B H -0.1187 0.0930 0.0361 0.110 Uiso 1 1 calc R . .
H32C H -0.0037 0.0416 0.1238 0.110 Uiso 1 1 calc R . .
C73 C 0.2528(7) 0.3027(6) 0.9585(4) 0.1061(18) Uani 1 1 d . . .
H73A H 0.1336 0.2589 0.9162 0.159 Uiso 1 1 calc R . .
H73B H 0.2852 0.3661 1.0381 0.159 Uiso 1 1 calc R . .
H73C H 0.2929 0.2319 0.9682 0.159 Uiso 1 1 calc R . .
C1S C 0.003(4) 0.525(5) -0.0322(12) 0.166(14) Uani 0.50 1 d PD A -1
H1S1 H -0.0316 0.5971 -0.0476 0.248 Uiso 0.50 1 calc PR A -1
H1S2 H -0.0931 0.4362 -0.0644 0.248 Uiso 0.50 1 calc PR A -1
H1S3 H 0.0754 0.5190 -0.0719 0.248 Uiso 0.50 1 calc PR A -1
O1S O 0.089(3) 0.5563(17) 0.0966(12) 0.207(7) Uani 0.50 1 d PD A -1
H1S H 0.0696 0.6160 0.1337 0.311 Uiso 0.50 1 calc PR A -1

loop_
_atom_site_aniso_label
_atom_site_aniso_U_11
_atom_site_aniso_U_22
_atom_site_aniso_U_33
_atom_site_aniso_U_23
_atom_site_aniso_U_13
_atom_site_aniso_U_12
Cu 0.0486(3) 0.0388(2) 0.0398(2) 0.01376(17) 0.01936(18) 0.02669(19)
Cl2 0.0535(5) 0.0378(4) 0.0585(5) 0.0193(4) 0.0216(4) 0.0228(4)
Cl1 0.0793(7) 0.0663(6) 0.0446(5) 0.0015(4) 0.0074(5) 0.0458(5)
S12 0.0462(6) 0.0910(8) 0.0598(6) 0.0217(6) 0.0135(5) 0.0358(5)
N11 0.0420(15) 0.0358(13) 0.0428(15) 0.0162(12) 0.0206(12) 0.0225(12)
N21 0.0433(15) 0.0474(15) 0.0442(15) 0.0216(13) 0.0229(13) 0.0275(13)
O13 0.089(2) 0.0748(18) 0.0501(16) 0.0009(14) 0.0355(15) 0.0339(16)
N13 0.0456(15) 0.0381(14) 0.0378(14) 0.0124(12) 0.0176(12) 0.0228(12)
C23 0.0408(18) 0.0376(17) 0.0478(19) 0.0065(15) 0.0233(15) 0.0167(15)
C12 0.0450(19) 0.0415(17) 0.0481(19) 0.0158(15) 0.0234(15) 0.0284(15)
C31 0.052(2) 0.0336(16) 0.048(2) 0.0167(15) 0.0145(16) 0.0168(15)
C33 0.052(2) 0.0397(18) 0.0425(19) 0.0024(15) 0.0240(16) 0.0142(16)
C13 0.0366(17) 0.0343(16) 0.0434(18) 0.0133(14) 0.0203(14) 0.0145(14)
C43 0.059(2) 0.051(2) 0.0348(18) 0.0116(16) 0.0169(16) 0.0207(18)
C11 0.0415(19) 0.067(2) 0.046(2) 0.0269(18) 0.0205(16) 0.0262(17)
C22 0.0411(19) 0.056(2) 0.049(2) 0.0173(17) 0.0216(16) 0.0207(17)
C53 0.053(2) 0.0469(19) 0.046(2) 0.0175(16) 0.0196(16) 0.0280(17)
C51 0.104(3) 0.046(2) 0.075(3) 0.025(2) 0.034(3) 0.044(2)
C41 0.078(3) 0.129(4) 0.072(3) 0.060(3) 0.054(2) 0.069(3)
C63 0.065(2) 0.067(2) 0.067(3) 0.011(2) 0.032(2) 0.041(2)
C21 0.054(2) 0.053(2) 0.054(2) 0.0283(18) 0.0182(18) 0.0167(18)
C83 0.073(3) 0.092(3) 0.044(2) 0.015(2) 0.016(2) 0.042(2)
C32 0.071(3) 0.094(3) 0.050(2) 0.021(2) 0.020(2) 0.035(3)
C73 0.126(5) 0.155(5) 0.074(3) 0.044(3) 0.068(3) 0.073(4)
C1S 0.146(14) 0.26(4) 0.08(2) 0.017(18) 0.017(16) 0.12(2)
O1S 0.33(3) 0.175(16) 0.174(16) 0.090(13) 0.125(16) 0.137(16)

loop_
_atom_type_symbol
_atom_type_description
_atom_type_scat_dispersion_real
_atom_type_scat_dispersion_imag
_atom_type_scat_source
C C 0.0033 0.0016 'International Tables Vol C Tables 4.2.6.8 and 6.1.1.4'
H H 0.0000 0.0000 'International Tables Vol C Tables 4.2.6.8 and 6.1.1.4'
N N 0.0061 0.0033 'International Tables Vol C Tables 4.2.6.8 and 6.1.1.4'
O O 0.0106 0.0060 'International Tables Vol C Tables 4.2.6.8 and 6.1.1.4'
S S 0.1246 0.1234 'International Tables Vol C Tables 4.2.6.8 and 6.1.1.4'
Cl Cl 0.1484 0.1585 'International Tables Vol C Tables 4.2.6.8 and 6.1.1.4'
Cu Cu 0.3201 1.2651 'International Tables Vol C Tables 4.2.6.8 and 6.1.1.4'

loop_
_geom_angle_atom_site_label_1
_geom_angle_atom_site_label_2
_geom_angle_atom_site_label_3
_geom_angle
N21 Cu N13 86.46(10)
N21 Cu Cl1 90.95(8)
N13 Cu Cl1 153.64(8)
N21 Cu Cl2 177.12(8)
N13 Cu Cl2 91.28(8)
Cl1 Cu Cl2 91.86(4)
C32 S12 C22 103.45(18)
C31 N11 N21 111.1(2)
C31 N11 C12 128.4(3)
N21 N11 C12 120.2(2)
C11 N21 N11 106.1(2)
C11 N21 Cu 133.1(2)
N11 N21 Cu 120.34(18)
C33 O13 C73 118.3(3)
C53 N13 C13 118.0(3)
C53 N13 Cu 119.6(2)
C13 N13 Cu 122.4(2)
C13 C23 C33 117.9(3)
C13 C23 C63 122.7(3)
C33 C23 C63 119.4(3)
N11 C12 C13 109.9(2)
N11 C12 C22 112.7(3)
C13 C12 C22 114.2(2)
N11 C12 H12 106.5
C13 C12 H12 106.5
C22 C12 H12 106.5
N11 C31 C21 106.4(3)
N11 C31 C51 123.3(3)
C21 C31 C51 130.3(3)
O13 C33 C43 121.4(3)
O13 C33 C23 117.7(3)
C43 C33 C23 120.7(3)
N13 C13 C23 122.2(3)
N13 C13 C12 116.1(2)
C23 C13 C12 121.6(3)
C53 C43 C33 117.0(3)
C53 C43 C83 119.4(3)
C33 C43 C83 123.6(3)
N21 C11 C21 109.0(3)
N21 C11 C41 122.4(3)
C21 C11 C41 128.6(3)
C12 C22 S12 114.5(2)
C12 C22 H22A 108.6
S12 C22 H22A 108.6
C12 C22 H22B 108.6
S12 C22 H22B 108.6
H22A C22 H22B 107.6
N13 C53 C43 124.0(3)
N13 C53 H53 118.0
C43 C53 H53 118.0
C31 C51 H51A 109.5
C31 C51 H51B 109.5
H51A C51 H51B 109.5
C31 C51 H51C 109.5
H51A C51 H51C 109.5
H51B C51 H51C 109.5
C11 C41 H41A 109.5
C11 C41 H41B 109.5
H41A C41 H41B 109.5
C11 C41 H41C 109.5
H41A C41 H41C 109.5
H41B C41 H41C 109.5
C23 C63 H63A 109.5
C23 C63 H63B 109.5
H63A C63 H63B 109.5
C23 C63 H63C 109.5
H63A C63 H63C 109.5
H63B C63 H63C 109.5
C31 C21 C11 107.4(3)
C31 C21 H21 126.3
C11 C21 H21 126.3
C43 C83 H83A 109.5
C43 C83 H83B 109.5
H83A C83 H83B 109.5
C43 C83 H83C 109.5
H83A C83 H83C 109.5
H83B C83 H83C 109.5
S12 C32 H32A 109.5
S12 C32 H32B 109.5
H32A C32 H32B 109.5
S12 C32 H32C 109.5
H32A C32 H32C 109.5
H32B C32 H32C 109.5
O13 C73 H73A 109.5
O13 C73 H73B 109.5
H73A C73 H73B 109.5
O13 C73 H73C 109.5
H73A C73 H73C 109.5
H73B C73 H73C 109.5

loop_
_geom_bond_atom_site_label_1
_geom_bond_atom_site_label_2
_geom_bond_distance
Cu N21 1.994(2)
Cu N13 2.060(2)
Cu Cl1 2.2651(12)
Cu Cl2 2.2719(11)
S12 C32 1.800(4)
S12 C22 1.800(3)
N11 C31 1.348(4)
N11 N21 1.360(3)
N11 C12 1.459(4)
N21 C11 1.341(4)
O13 C33 1.359(4)
O13 C73 1.398(5)
N13 C53 1.345(4)
N13 C13 1.354(4)
C23 C13 1.391(4)
C23 C33 1.392(5)
C23 C63 1.516(4)
C12 C13 1.514(4)
C12 C22 1.532(4)
C12 H12 0.9800
C31 C21 1.362(5)
C31 C51 1.495(5)
C33 C43 1.388(5)
C43 C53 1.382(4)
C43 C83 1.510(5)
C11 C21 1.390(5)
C11 C41 1.489(5)
C22 H22A 0.9700
C22 H22B 0.9700
C53 H53 0.9300
C51 H51A 0.9600
C51 H51B 0.9600
C51 H51C 0.9600
C41 H41A 0.9600
C41 H41B 0.9600
C41 H41C 0.9600
C63 H63A 0.9600
C63 H63B 0.9600
C63 H63C 0.9600
C21 H21 0.9300
C83 H83A 0.9600
C83 H83B 0.9600
C83 H83C 0.9600
C32 H32A 0.9600
C32 H32B 0.9600
C32 H32C 0.9600
C73 H73A 0.9600
C73 H73B 0.9600
C73 H73C 0.9600
C1S O1S 1.420(14)
C1S H1S1 0.9600
C1S H1S2 0.9600
C1S H1S3 0.9600
O1S H1S 0.8200
